data_1506009
loop_
_publ_author_name
'Korendovych, Ivan V.'
'Cho, Mimi'
'Butler, Phillip L.'
'Staples, Richard J.'
'Rybak-Akimova, Elena V'

_publ_section_title
;
 Anion binding to monotopic and ditopic macrocyclic amides.
;
_journal_issue 15
_journal_name_full 'Organic letters'
_journal_page_first 3171
_journal_page_last 3174
_journal_paper_doi 10.1021/ol060786r
_journal_volume 8
_journal_year 2006
_chemical_formula_moiety 'C26 H38 N10 O4, 2(C H4 O)'
_chemical_formula_sum 'C28 H46 N10 O6'
_chemical_formula_weight 618.75
_chemical_name_systematic
; 
 ? 
;
_space_group_IT_number 2
_symmetry_cell_setting triclinic
_symmetry_space_group_name_Hall '-P 1'
_symmetry_space_group_name_H-M 'P -1'
_atom_sites_solution_hydrogens geom
_atom_sites_solution_primary direct
_atom_sites_solution_secondary difmap
_audit_creation_method SHELXL-97
_cell_angle_alpha 102.0700(10)
_cell_angle_beta 115.0170(10)
_cell_angle_gamma 92.1090(10)
_cell_formula_units_Z 1
_cell_length_a 9.1721(7)
_cell_length_b 9.4004(7)
_cell_length_c 10.7902(8)
_cell_measurement_reflns_used 3540
_cell_measurement_temperature 303(2)
_cell_measurement_theta_max 28.11
_cell_measurement_theta_min 2.48
_cell_volume 816.15(11)
_computing_cell_refinement 'Bruker SMART'
_computing_data_collection 'Bruker SMART'
_computing_data_reduction 'Bruker SAINT'
_computing_molecular_graphics 'Bruker SHELXTL'
_computing_publication_material 'Bruker SHELXTL'
_computing_structure_refinement 'SHELXL-97 (Sheldrick, 1997)'
_computing_structure_solution 'SHELXS-97 (Sheldrick, 1990)'
_diffrn_ambient_temperature 303(2)
_diffrn_measured_fraction_theta_full 0.995
_diffrn_measured_fraction_theta_max 0.924
_diffrn_measurement_device_type 'CCD area detector'
_diffrn_measurement_method 'phi and omega scans'
_diffrn_radiation_monochromator graphite
_diffrn_radiation_source 'sealed tube'
_diffrn_radiation_type MoK\a
_diffrn_radiation_wavelength 0.71073
_diffrn_reflns_av_R_equivalents 0.0523
_diffrn_reflns_av_sigmaI/netI 0.0414
_diffrn_reflns_limit_h_max 11
_diffrn_reflns_limit_h_min -12
_diffrn_reflns_limit_k_max 11
_diffrn_reflns_limit_k_min -12
_diffrn_reflns_limit_l_max 13
_diffrn_reflns_limit_l_min -14
_diffrn_reflns_number 6268
_diffrn_reflns_theta_full 25.00
_diffrn_reflns_theta_max 28.29
_diffrn_reflns_theta_min 2.15
_exptl_absorpt_coefficient_mu 0.091
_exptl_absorpt_correction_type none
_exptl_crystal_colour colorless
_exptl_crystal_density_diffrn 1.259
_exptl_crystal_density_meas 0
_exptl_crystal_density_method 'not measured'
_exptl_crystal_description prism
_exptl_crystal_F_000 332
_exptl_crystal_size_max 0.30
_exptl_crystal_size_mid 0.25
_exptl_crystal_size_min 0.20
_refine_diff_density_max 0.208
_refine_diff_density_min -0.228
_refine_diff_density_rms 0.060
_refine_ls_extinction_coef 0.133(12)
_refine_ls_extinction_expression Fc^*^=kFc[1+0.001xFc^2^\l^3^/sin(2\q)]^-1/4^
_refine_ls_extinction_method SHELXL
_refine_ls_goodness_of_fit_ref 1.021
_refine_ls_hydrogen_treatment mixed
_refine_ls_matrix_type full
_refine_ls_number_parameters 292
_refine_ls_number_reflns 3751
_refine_ls_number_restraints 0
_refine_ls_restrained_S_all 1.021
_refine_ls_R_factor_all 0.0590
_refine_ls_R_factor_gt 0.0489
_refine_ls_shift/su_max 0.000
_refine_ls_shift/su_mean 0.000
_refine_ls_structure_factor_coef Fsqd
_refine_ls_weighting_details 'calc w=1/[\s^2^(Fo^2^)+(0.0897P)^2^+0.0653P] where P=(Fo^2^+2Fc^2^)/3'
_refine_ls_weighting_scheme calc
_refine_ls_wR_factor_gt 0.1322
_refine_ls_wR_factor_ref 0.1443
_reflns_number_gt 2982
_reflns_number_total 3751
_reflns_threshold_expression >2sigma(I)
_cod_data_source_file ol060786rsi20060331_091614.cif
_cod_data_source_block III
_cod_database_code 1506009

loop_
_symmetry_equiv_pos_as_xyz
'x, y, z'
'-x, -y, -z'

loop_
_atom_site_label
_atom_site_type_symbol
_atom_site_fract_x
_atom_site_fract_y
_atom_site_fract_z
_atom_site_U_iso_or_equiv
_atom_site_adp_type
_atom_site_occupancy
_atom_site_symmetry_multiplicity
_atom_site_calc_flag
N1 N 0.45347(12) 0.67111(11) 0.16979(10) 0.0388(2) Uani 1 1 d
O1S O 0.69097(14) -0.00565(12) 0.30526(12) 0.0619(3) Uani 1 1 d
H1S4 H 0.715(2) 0.073(2) 0.374(2) 0.075(6) Uiso 1 1 d
C1 C 0.21590(15) 0.79245(15) 0.07301(14) 0.0493(3) Uani 1 1 d
O1 O 0.06877(13) 0.78355(14) 0.00659(16) 0.0857(4) Uani 1 1 d
C1S C 0.7263(3) 0.0310(3) 0.2009(2) 0.0792(5) Uani 1 1 d
H1S1 H 0.758(4) 0.131(4) 0.211(3) 0.151(12) Uiso 1 1 d
H1S2 H 0.653(4) -0.018(3) 0.117(4) 0.132(10) Uiso 1 1 d
H1S3 H 0.818(6) -0.002(5) 0.203(4) 0.194(18) Uiso 1 1 d
O2 O 0.76364(12) 0.45851(11) 0.31804(12) 0.0580(3) Uani 1 1 d
N2 N 0.31538(14) 0.91876(12) 0.14503(12) 0.0515(3) Uani 1 1 d
H2 H 0.414(2) 0.9154(18) 0.1970(18) 0.055(4) Uiso 1 1 d
C2 C 0.29614(14) 0.65581(14) 0.08061(12) 0.0416(3) Uani 1 1 d
N3 N 0.77327(13) 0.70451(13) 0.34707(11) 0.0464(3) Uani 1 1 d
H3 H 0.7245(19) 0.7757(19) 0.3248(16) 0.051(4) Uiso 1 1 d
C3 C 0.20313(16) 0.51972(16) 0.00264(14) 0.0491(3) Uani 1 1 d
H3A H 0.091(2) 0.514(2) -0.0607(19) 0.068(5) Uiso 1 1 d
N4 N 1.22614(12) 0.73789(12) 0.49339(10) 0.0405(3) Uani 1 1 d
H4 H 1.2352(18) 0.6797(17) 0.5516(16) 0.048(4) Uiso 1 1 d
C4 C 0.27575(18) 0.39505(16) 0.01815(15) 0.0530(3) Uani 1 1 d
H4A H 0.212(2) 0.296(2) -0.0309(19) 0.073(5) Uiso 1 1 d
C5 C 0.43815(17) 0.40871(15) 0.11054(14) 0.0473(3) Uani 1 1 d
H5A H 0.493(2) 0.322(2) 0.1259(17) 0.063(5) Uiso 1 1 d
N5 N 1.58474(15) 0.86778(13) 0.58057(14) 0.0542(3) Uani 1 1 d
H5 H 1.584(2) 0.894(2) 0.503(2) 0.076(5) Uiso 1 1 d
C6 C 0.52248(14) 0.54900(13) 0.18451(12) 0.0390(3) Uani 1 1 d
C7 C 0.69794(15) 0.56655(14) 0.28905(13) 0.0421(3) Uani 1 1 d
C8 C 0.94245(16) 0.73814(17) 0.45201(14) 0.0491(3) Uani 1 1 d
H8A H 0.966(2) 0.674(2) 0.5191(18) 0.060(4) Uiso 1 1 d
H8B H 0.961(2) 0.839(2) 0.501(2) 0.075(5) Uiso 1 1 d
C9 C 1.05741(16) 0.71295(18) 0.38534(14) 0.0487(3) Uani 1 1 d
H9B H 1.046(2) 0.778(2) 0.324(2) 0.073(5) Uiso 1 1 d
H9A H 1.025(2) 0.609(2) 0.323(2) 0.078(5) Uiso 1 1 d
C10 C 1.33565(17) 0.69391(18) 0.42983(14) 0.0521(3) Uani 1 1 d
H10B H 1.326(2) 0.757(2) 0.3626(18) 0.062(4) Uiso 1 1 d
H10A H 1.302(2) 0.591(2) 0.374(2) 0.072(5) Uiso 1 1 d
C11 C 1.51112(16) 0.71509(15) 0.53752(15) 0.0494(3) Uani 1 1 d
H11B H 1.5165(18) 0.6820(17) 0.6184(16) 0.047(4) Uiso 1 1 d
H11A H 1.570(2) 0.650(2) 0.4963(19) 0.069(5) Uiso 1 1 d
C12 C 1.74837(18) 0.89617(19) 0.6961(2) 0.0649(4) Uani 1 1 d
H12B H 1.805(3) 0.812(2) 0.696(2) 0.086(6) Uiso 1 1 d
H12A H 1.811(2) 0.977(2) 0.6843(19) 0.077(5) Uiso 1 1 d
C13 C 0.25566(19) 1.05857(17) 0.16276(18) 0.0610(4) Uani 1 1 d
H13A H 0.332(2) 1.133(2) 0.1558(19) 0.071(5) Uiso 1 1 d
H13B H 0.154(3) 1.048(2) 0.087(2) 0.081(6) Uiso 1 1 d

loop_
_atom_site_aniso_label
_atom_site_aniso_U_11
_atom_site_aniso_U_22
_atom_site_aniso_U_33
_atom_site_aniso_U_23
_atom_site_aniso_U_13
_atom_site_aniso_U_12
N1 0.0330(5) 0.0418(5) 0.0406(5) 0.0124(4) 0.0144(4) 0.0036(4)
O1S 0.0668(7) 0.0417(5) 0.0706(7) 0.0039(5) 0.0289(6) 0.0036(5)
C1 0.0344(6) 0.0513(7) 0.0527(7) 0.0149(6) 0.0094(5) 0.0056(5)
O1 0.0354(5) 0.0632(7) 0.1178(10) 0.0143(7) -0.0004(6) 0.0083(5)
C1S 0.0903(15) 0.0769(13) 0.0663(11) 0.0035(9) 0.0377(11) 0.0074(11)
O2 0.0514(6) 0.0523(6) 0.0732(6) 0.0323(5) 0.0218(5) 0.0155(4)
N2 0.0346(6) 0.0467(6) 0.0598(7) 0.0165(5) 0.0069(5) 0.0080(5)
C2 0.0356(6) 0.0470(7) 0.0396(6) 0.0107(5) 0.0144(5) 0.0026(5)
N3 0.0338(5) 0.0464(6) 0.0526(6) 0.0142(5) 0.0120(5) 0.0083(4)
C3 0.0385(7) 0.0554(8) 0.0440(6) 0.0069(5) 0.0125(5) -0.0020(5)
N4 0.0364(5) 0.0461(6) 0.0389(5) 0.0133(4) 0.0150(4) 0.0070(4)
C4 0.0531(8) 0.0447(7) 0.0528(7) 0.0041(6) 0.0203(6) -0.0066(6)
C5 0.0510(7) 0.0406(7) 0.0541(7) 0.0136(5) 0.0260(6) 0.0041(5)
N5 0.0510(7) 0.0513(7) 0.0660(7) 0.0194(5) 0.0286(6) 0.0106(5)
C6 0.0380(6) 0.0418(6) 0.0414(6) 0.0147(5) 0.0196(5) 0.0039(5)
C7 0.0401(6) 0.0459(7) 0.0467(6) 0.0202(5) 0.0207(5) 0.0096(5)
C8 0.0365(6) 0.0561(8) 0.0465(7) 0.0091(6) 0.0123(5) 0.0069(5)
C9 0.0378(7) 0.0607(8) 0.0420(6) 0.0144(6) 0.0118(5) 0.0034(5)
C10 0.0470(7) 0.0611(9) 0.0479(7) 0.0083(6) 0.0230(6) 0.0101(6)
C11 0.0433(7) 0.0504(7) 0.0592(8) 0.0152(6) 0.0257(6) 0.0133(6)
C12 0.0389(7) 0.0525(8) 0.1028(13) 0.0157(8) 0.0322(8) 0.0097(6)
C13 0.0424(7) 0.0481(8) 0.0736(9) 0.0211(7) 0.0048(7) 0.0107(6)

loop_
_atom_type_symbol
_atom_type_description
_atom_type_scat_dispersion_real
_atom_type_scat_dispersion_imag
_atom_type_scat_source
C C 0.0033 0.0016 'International Tables Vol C Tables 4.2.6.8 and 6.1.1.4'
H H 0.0000 0.0000 'International Tables Vol C Tables 4.2.6.8 and 6.1.1.4'
N N 0.0061 0.0033 'International Tables Vol C Tables 4.2.6.8 and 6.1.1.4'
O O 0.0106 0.0060 'International Tables Vol C Tables 4.2.6.8 and 6.1.1.4'

loop_
_geom_angle_atom_site_label_1
_geom_angle_atom_site_label_2
_geom_angle_atom_site_label_3
_geom_angle
_geom_angle_site_symmetry_1
_geom_angle_site_symmetry_3
C2 N1 C6 117.73(10) . .
C1S O1S H1S4 108.7(13) . .
O1 C1 N2 124.14(13) . .
O1 C1 C2 120.34(12) . .
N2 C1 C2 115.51(11) . .
O1S C1S H1S1 118(2) . .
O1S C1S H1S2 109.5(19) . .
H1S1 C1S H1S2 117(3) . .
O1S C1S H1S3 111(3) . .
H1S1 C1S H1S3 97(3) . .
H1S2 C1S H1S3 102(3) . .
C1 N2 C13 122.33(12) . .
C1 N2 H2 118.4(12) . .
C13 N2 H2 117.8(12) . .
N1 C2 C3 122.92(12) . .
N1 C2 C1 117.51(11) . .
C3 C2 C1 119.44(11) . .
C7 N3 C8 121.65(11) . .
C7 N3 H3 121.1(11) . .
C8 N3 H3 117.2(11) . .
C4 C3 C2 118.78(12) . .
C4 C3 H3A 121.4(11) . .
C2 C3 H3A 119.9(11) . .
C9 N4 C10 110.79(10) . .
C9 N4 H4 108.4(10) . .
C10 N4 H4 106.2(10) . .
C3 C4 C5 119.11(12) . .
C3 C4 H4A 121.1(11) . .
C5 C4 H4A 119.6(11) . .
C4 C5 C6 118.48(13) . .
C4 C5 H5A 121.3(10) . .
C6 C5 H5A 120.2(10) . .
C11 N5 C12 113.29(12) . .
C11 N5 H5 108.2(12) . .
C12 N5 H5 111.3(12) . .
N1 C6 C5 122.98(11) . .
N1 C6 C7 117.51(10) . .
C5 C6 C7 119.49(11) . .
O2 C7 N3 123.73(12) . .
O2 C7 C6 120.60(11) . .
N3 C7 C6 115.67(11) . .
N3 C8 C9 111.90(11) . .
N3 C8 H8A 110.6(10) . .
C9 C8 H8A 107.0(10) . .
N3 C8 H8B 107.7(12) . .
C9 C8 H8B 109.4(12) . .
H8A C8 H8B 110.2(15) . .
N4 C9 C8 110.86(10) . .
N4 C9 H9B 108.6(11) . .
C8 C9 H9B 110.8(12) . .
N4 C9 H9A 112.0(11) . .
C8 C9 H9A 107.8(11) . .
H9B C9 H9A 106.7(16) . .
N4 C10 C11 112.80(11) . .
N4 C10 H10B 107.7(10) . .
C11 C10 H10B 108.1(10) . .
N4 C10 H10A 110.5(11) . .
C11 C10 H10A 110.1(11) . .
H10B C10 H10A 107.4(14) . .
N5 C11 C10 111.55(12) . .
N5 C11 H11B 110.5(9) . .
C10 C11 H11B 108.8(9) . .
N5 C11 H11A 111.5(11) . .
C10 C11 H11A 108.1(11) . .
H11B C11 H11A 106.2(14) . .
N5 C12 C13 111.04(12) . 2_776
N5 C12 H12B 112.6(12) . .
C13 C12 H12B 108.1(12) 2_776 .
N5 C12 H12A 107.8(11) . .
C13 C12 H12A 109.4(11) 2_776 .
H12B C12 H12A 107.8(18) . .
N2 C13 C12 111.49(13) . 2_776
N2 C13 H13A 106.8(12) . .
C12 C13 H13A 110.0(11) 2_776 .
N2 C13 H13B 106.3(13) . .
C12 C13 H13B 113.1(13) 2_776 .
H13A C13 H13B 109.0(16) . .

loop_
_geom_bond_atom_site_label_1
_geom_bond_atom_site_label_2
_geom_bond_distance
_geom_bond_site_symmetry_2
N1 C2 1.3347(15) .
N1 C6 1.3372(16) .
O1S C1S 1.398(2) .
O1S H1S4 0.88(2) .
C1 O1 1.2208(16) .
C1 N2 1.3346(17) .
C1 C2 1.5036(19) .
C1S H1S1 0.95(4) .
C1S H1S2 0.88(3) .
C1S H1S3 0.90(5) .
O2 C7 1.2293(15) .
N2 C13 1.4493(19) .
N2 H2 0.845(18) .
C2 C3 1.3909(18) .
N3 C7 1.3341(17) .
N3 C8 1.4554(16) .
N3 H3 0.839(17) .
C3 C4 1.375(2) .
C3 H3A 0.954(19) .
N4 C9 1.4637(16) .
N4 C10 1.4645(17) .
N4 H4 0.897(16) .
C4 C5 1.380(2) .
C4 H4A 0.991(19) .
C5 C6 1.3918(18) .
C5 H5A 0.978(19) .
N5 C11 1.4548(18) .
N5 C12 1.458(2) .
N5 H5 0.92(2) .
C6 C7 1.5022(16) .
C8 C9 1.508(2) .
C8 H8A 0.997(18) .
C8 H8B 0.95(2) .
C9 H9B 0.97(2) .
C9 H9A 1.01(2) .
C10 C11 1.5094(19) .
C10 H10B 1.009(18) .
C10 H10A 0.99(2) .
C11 H11B 0.969(15) .
C11 H11A 0.99(2) .
C12 C13 1.510(3) 2_776
C12 H12B 0.96(2) .
C12 H12A 1.00(2) .
C13 C12 1.510(3) 2_776
C13 H13A 1.01(2) .
C13 H13B 0.93(2) .

loop_
_geom_hbond_atom_site_label_D
_geom_hbond_atom_site_label_H
_geom_hbond_atom_site_label_A
_geom_hbond_distance_DH
_geom_hbond_distance_HA
_geom_hbond_distance_DA
_geom_hbond_angle_DHA
_geom_hbond_site_symmetry_A
O1S H1S4 N4 0.88(2) 1.93(2) 2.7944(15) 171.6(18) 2_766
N2 H2 O1S 0.845(18) 2.314(18) 3.1033(16) 155.4(15) 1_565
N3 H3 O1S 0.839(17) 2.130(18) 2.9282(16) 158.8(15) 1_565
N4 H4 O2 0.897(16) 2.102(16) 2.9966(14) 175.5(14) 2_766

loop_
_geom_torsion_atom_site_label_1
_geom_torsion_atom_site_label_2
_geom_torsion_atom_site_label_3
_geom_torsion_atom_site_label_4
_geom_torsion
_geom_torsion_site_symmetry_4
O1 C1 N2 C13 6.2(2) .
C2 C1 N2 C13 -172.31(13) .
C6 N1 C2 C3 -0.61(17) .
C6 N1 C2 C1 175.26(10) .
O1 C1 C2 N1 -171.14(13) .
N2 C1 C2 N1 7.43(18) .
O1 C1 C2 C3 4.9(2) .
N2 C1 C2 C3 -176.54(11) .
N1 C2 C3 C4 0.27(19) .
C1 C2 C3 C4 -175.53(12) .
C2 C3 C4 C5 0.1(2) .
C3 C4 C5 C6 -0.1(2) .
C2 N1 C6 C5 0.59(17) .
C2 N1 C6 C7 -177.75(9) .
C4 C5 C6 N1 -0.22(18) .
C4 C5 C6 C7 178.09(10) .
C8 N3 C7 O2 -0.37(19) .
C8 N3 C7 C6 178.82(10) .
N1 C6 C7 O2 172.51(11) .
C5 C6 C7 O2 -5.89(17) .
N1 C6 C7 N3 -6.71(15) .
C5 C6 C7 N3 174.89(11) .
C7 N3 C8 C9 78.75(16) .
C10 N4 C9 C8 172.15(12) .
N3 C8 C9 N4 -176.17(11) .
C9 N4 C10 C11 -179.00(11) .
C12 N5 C11 C10 173.41(12) .
N4 C10 C11 N5 -79.42(15) .
C11 N5 C12 C13 -91.43(15) 2_776
C1 N2 C13 C12 98.16(16) 2_776
